data_1555752
loop_
_publ_author_name
'Zhang, Juan'
'Chen, Zhi-Xiong'
'Du, Ting'
'Li, Bing'
'Gu, Yonghong'
'Tian, Shi-Kai'

_publ_section_title
;
 Aryne-Mediated [2,3]-Sigmatropic Rearrangement of Tertiary Allylic
 Amines.
;
_journal_issue 19
_journal_name_full 'Organic letters'
_journal_page_first 4872
_journal_page_last 4875
_journal_paper_doi 10.1021/acs.orglett.6b02344
_journal_volume 18
_journal_year 2016
_chemical_absolute_configuration ad
_chemical_formula_sum 'C22 H26 Br N3 O3 S'
_chemical_formula_weight 492.43
_space_group_crystal_system monoclinic
_space_group_IT_number 4
_space_group_name_Hall 'P 2yb'
_space_group_name_H-M_alt 'P 1 21 1'
_atom_sites_solution_hydrogens mixed
_audit_creation_method SHELXL-2013
_cell_angle_alpha 90
_cell_angle_beta 95.598(2)
_cell_angle_gamma 90
_cell_formula_units_Z 2
_cell_length_a 9.1897(2)
_cell_length_b 10.1219(3)
_cell_length_c 12.6525(3)
_cell_measurement_reflns_used 2432
_cell_measurement_temperature 289(2)
_cell_measurement_theta_max 69.5320
_cell_measurement_theta_min 4.8290
_cell_volume 1171.29(5)
_computing_cell_refinement 'CrysAlisPro (Agilent Technologies)'
_computing_data_collection 'CrysAlisPro (Agilent Technologies)'
_computing_data_reduction 'CrysAlisPro (Agilent Technologies)'
_computing_molecular_graphics 'Ortep-3 (L. J. Farrugia, 2001)'
_computing_publication_material SHELXL-2013
_computing_structure_refinement 'SHELXL-2013 (Sheldrick, 2013)'
_computing_structure_solution 'SHELXS-97 (Sheldrick, 1997)'
_diffrn_ambient_temperature 289(2)
_diffrn_detector_area_resol_mean 15.9149
_diffrn_measured_fraction_theta_full 0.980
_diffrn_measured_fraction_theta_max 0.959
_diffrn_measurement_device_type 'Gemini S Ultra, Agilent Technologies'
_diffrn_measurement_method '\w scans'
_diffrn_radiation_type CuK\a
_diffrn_radiation_wavelength 1.54184
_diffrn_reflns_av_R_equivalents 0.0284
_diffrn_reflns_av_unetI/netI 0.0462
_diffrn_reflns_Laue_measured_fraction_full 0.980
_diffrn_reflns_Laue_measured_fraction_max 0.959
_diffrn_reflns_limit_h_max 11
_diffrn_reflns_limit_h_min -11
_diffrn_reflns_limit_k_max 8
_diffrn_reflns_limit_k_min -12
_diffrn_reflns_limit_l_max 15
_diffrn_reflns_limit_l_min -14
_diffrn_reflns_number 4516
_diffrn_reflns_point_group_measured_fraction_full 0.679
_diffrn_reflns_point_group_measured_fraction_max 0.662
_diffrn_reflns_theta_full 67.684
_diffrn_reflns_theta_max 70.155
_diffrn_reflns_theta_min 4.835
_diffrn_source 'Enhance Ultra (Cu) X-ray Source'
_exptl_absorpt_coefficient_mu 3.448
_exptl_absorpt_correction_T_max 1.00000
_exptl_absorpt_correction_T_min 0.61022
_exptl_absorpt_correction_type multi-scan
_exptl_absorpt_process_details
;
CrysAlisPro, Agilent Technologies,
Version 1.171.37.35 (release 13-08-2014 CrysAlis171 .NET)
(compiled Aug 13 2014,18:06:01)
Empirical absorption correction using spherical harmonics,
 implemented in SCALE3 ABSPACK scaling algorithm.
;
_exptl_crystal_density_diffrn 1.396
_exptl_crystal_description block
_exptl_crystal_F_000 508
_exptl_crystal_size_max 0.320
_exptl_crystal_size_mid 0.280
_exptl_crystal_size_min 0.260
_refine_diff_density_max 0.242
_refine_diff_density_min -0.229
_refine_diff_density_rms 0.047
_refine_ls_abs_structure_details
;
 Flack x determined using 625 quotients [(I+)-(I-)]/[(I+)+(I-)]
 (Parsons and Flack (2004), Acta Cryst. A60, s61).
;
_refine_ls_abs_structure_Flack -0.029(15)
_refine_ls_extinction_coef 0.0052(6)
_refine_ls_extinction_expression Fc^*^=kFc[1+0.001xFc^2^\l^3^/sin(2\q)]^-1/4^
_refine_ls_extinction_method SHELXL
_refine_ls_goodness_of_fit_ref 1.048
_refine_ls_hydrogen_treatment mixed
_refine_ls_matrix_type full
_refine_ls_number_parameters 278
_refine_ls_number_reflns 2955
_refine_ls_number_restraints 3
_refine_ls_restrained_S_all 1.048
_refine_ls_R_factor_all 0.0377
_refine_ls_R_factor_gt 0.0355
_refine_ls_shift/su_max 0.001
_refine_ls_shift/su_mean 0.000
_refine_ls_structure_factor_coef Fsqd
_refine_ls_weighting_details 'w=1/[\s^2^(Fo^2^)+(0.0502P)^2^+0.0400P] where P=(Fo^2^+2Fc^2^)/3'
_refine_ls_weighting_scheme calc
_refine_ls_wR_factor_gt 0.0934
_refine_ls_wR_factor_ref 0.0967
_reflns_Friedel_coverage 0.301
_reflns_Friedel_fraction_full 0.339
_reflns_Friedel_fraction_max 0.326
_reflns_number_gt 2788
_reflns_number_total 2955
_reflns_threshold_expression 'I > 2\s(I)'
_cod_data_source_file ol6b02344_si_002.cif
_cod_data_source_block shelxl
_cod_original_sg_symbol_H-M 'P 21'
_cod_database_code 1555752
_shelx_space_group_comment
;
The symmetry employed for this shelxl refinement is uniquely defined
by the following loop, which should always be used as a source of
symmetry information in preference to the above space-group names.
They are only intended as comments.
;
_shelx_estimated_absorpt_t_min 0.405
_shelx_estimated_absorpt_t_max 0.468
_shelxl_version_number 2013-4

loop_
_space_group_symop_operation_xyz
'x, y, z'
'-x, y+1/2, -z'

loop_
_atom_site_label
_atom_site_type_symbol
_atom_site_fract_x
_atom_site_fract_y
_atom_site_fract_z
_atom_site_U_iso_or_equiv
_atom_site_adp_type
_atom_site_occupancy
_atom_site_site_symmetry_order
_atom_site_calc_flag
_atom_site_refinement_flags_posn
_atom_site_refinement_flags_adp
Br1 Br 0.43493(6) 0.80125(16) -0.63266(4) 0.1265(4) Uani 1 1 d . .
S1 S 0.26331(10) 0.66507(9) -0.16754(7) 0.0533(2) Uani 1 1 d . .
O1 O 0.6912(4) 0.5361(3) 0.0949(3) 0.0701(9) Uani 1 1 d . .
N3 N 0.3404(3) 0.7656(3) -0.0823(3) 0.0507(7) Uani 1 1 d D .
O2 O 0.3142(5) 0.5358(3) -0.1404(3) 0.0806(10) Uani 1 1 d . .
N1 N 0.9329(3) 0.7760(3) 0.2302(2) 0.0492(6) Uani 1 1 d . .
O3 O 0.1102(3) 0.6919(3) -0.1747(3) 0.0679(8) Uani 1 1 d . .
N2 N 0.6607(3) 0.7517(3) 0.1224(3) 0.0522(7) Uani 1 1 d D .
C10 C 0.9063(4) 0.6626(4) 0.1592(3) 0.0466(7) Uani 1 1 d . .
C12 C 0.5089(4) 0.7533(4) 0.0780(3) 0.0530(8) Uani 1 1 d . .
H12A H 0.4611 0.8307 0.1037 0.064 Uiso 1 1 calc R U
H12B H 0.4596 0.6758 0.1021 0.064 Uiso 1 1 calc R U
C14 C 0.9723(5) 0.5298(4) 0.2025(3) 0.0557(9) Uani 1 1 d . .
H14A H 0.9176 0.4992 0.2596 0.067 Uiso 1 1 calc R U
H14B H 0.9621 0.4642 0.1464 0.067 Uiso 1 1 calc R U
C11 C 0.7414(4) 0.6444(4) 0.1245(3) 0.0491(8) Uani 1 1 d . .
C2 C 1.0022(5) 0.8492(5) 0.4108(4) 0.0745(13) Uani 1 1 d . .
H2 H 1.0697 0.9071 0.3860 0.089 Uiso 1 1 calc R U
C6 C 0.8180(5) 0.6838(5) 0.3790(3) 0.0645(11) Uani 1 1 d . .
H6 H 0.7604 0.6290 0.3331 0.077 Uiso 1 1 calc R U
C1 C 0.9180(4) 0.7686(4) 0.3386(3) 0.0536(8) Uani 1 1 d . .
C9 C 0.9812(5) 0.7050(5) 0.0591(3) 0.0596(10) Uani 1 1 d . .
H9A H 1.0733 0.6590 0.0564 0.072 Uiso 1 1 calc R U
H9B H 0.9186 0.6853 -0.0052 0.072 Uiso 1 1 calc R U
C13 C 0.4945(4) 0.7552(4) -0.0412(3) 0.0551(8) Uani 1 1 d . .
H13A H 0.5484 0.8297 -0.0658 0.066 Uiso 1 1 calc R U
H13B H 0.5359 0.6749 -0.0675 0.066 Uiso 1 1 calc R U
C4 C 0.8882(8) 0.7601(9) 0.5565(4) 0.101(2) Uani 1 1 d . .
H4 H 0.8788 0.7569 0.6289 0.122 Uiso 1 1 calc R U
C8 C 1.0058(5) 0.8513(5) 0.0700(4) 0.0679(11) Uani 1 1 d . .
H8A H 0.9200 0.9005 0.0421 0.082 Uiso 1 1 calc R U
H8B H 1.0889 0.8792 0.0338 0.082 Uiso 1 1 calc R U
C22 C 0.2927(6) 0.6104(6) -0.3738(4) 0.0766(13) Uani 1 1 d . .
H22 H 0.2496 0.5300 -0.3596 0.092 Uiso 1 1 calc R U
C15 C 1.1292(5) 0.5418(5) 0.2427(4) 0.0696(11) Uani 1 1 d . .
H15 H 1.1540 0.6047 0.2950 0.084 Uiso 1 1 calc R U
C18 C 0.3825(5) 0.8233(6) -0.3135(4) 0.0717(12) Uani 1 1 d . .
H18 H 0.3989 0.8853 -0.2594 0.086 Uiso 1 1 calc R U
C7 C 1.0355(4) 0.8687(4) 0.1896(4) 0.0618(10) Uani 1 1 d . .
H7A H 1.1357 0.8462 0.2141 0.074 Uiso 1 1 calc R U
H7B H 1.0159 0.9586 0.2107 0.074 Uiso 1 1 calc R U
C17 C 0.3221(4) 0.7027(4) -0.2937(3) 0.0540(9) Uani 1 1 d . .
C3 C 0.9867(7) 0.8444(9) 0.5177(5) 0.100(2) Uani 1 1 d . .
H3 H 1.0436 0.8990 0.5641 0.120 Uiso 1 1 calc R U
C19 C 0.4187(6) 0.8513(8) -0.4146(4) 0.0915(18) Uani 1 1 d . .
H19 H 0.4610 0.9319 -0.4291 0.110 Uiso 1 1 calc R U
C20 C 0.3914(5) 0.7592(8) -0.4927(3) 0.0798(16) Uani 1 1 d . .
C21 C 0.3282(7) 0.6391(8) -0.4749(5) 0.092(2) Uani 1 1 d . .
H21 H 0.3097 0.5785 -0.5298 0.111 Uiso 1 1 calc R U
C16 C 1.2342(7) 0.4715(9) 0.2105(6) 0.111(3) Uani 1 1 d . .
H16A H 1.2138 0.4076 0.1584 0.134 Uiso 1 1 calc R U
H16B H 1.3299 0.4849 0.2396 0.134 Uiso 1 1 calc R U
C5 C 0.8032(6) 0.6800(7) 0.4874(4) 0.0871(17) Uani 1 1 d . .
H5 H 0.7356 0.6232 0.5134 0.105 Uiso 1 1 calc R U
H2A H 0.694(7) 0.832(3) 0.139(5) 0.105 Uiso 1 1 d D U
H3A H 0.320(7) 0.852(3) -0.090(6) 0.105 Uiso 1 1 d D U

loop_
_atom_site_aniso_label
_atom_site_aniso_U_11
_atom_site_aniso_U_22
_atom_site_aniso_U_33
_atom_site_aniso_U_23
_atom_site_aniso_U_13
_atom_site_aniso_U_12
Br1 0.0780(3) 0.2472(12) 0.0550(3) 0.0114(5) 0.0102(2) 0.0017(5)
S1 0.0612(5) 0.0409(4) 0.0567(5) 0.0010(4) -0.0003(3) -0.0072(4)
O1 0.0814(19) 0.0387(14) 0.084(2) 0.0017(14) -0.0222(16) -0.0032(13)
N3 0.0556(15) 0.0429(14) 0.0510(15) -0.0008(14) -0.0077(12) -0.0010(13)
O2 0.109(3) 0.0454(16) 0.085(2) 0.0056(16) 0.0014(19) -0.0011(16)
N1 0.0530(14) 0.0450(15) 0.0481(14) -0.0046(13) -0.0029(11) -0.0002(13)
O3 0.0562(15) 0.075(2) 0.0716(18) -0.0016(14) 0.0013(13) -0.0152(13)
N2 0.0551(16) 0.0442(16) 0.0547(17) -0.0043(12) -0.0079(12) 0.0010(13)
C10 0.0564(17) 0.0443(16) 0.0386(15) 0.0023(15) 0.0016(12) 0.0071(16)
C12 0.0500(17) 0.057(2) 0.0504(19) 0.0007(16) -0.0021(14) -0.0007(16)
C14 0.070(2) 0.050(2) 0.0471(19) 0.0044(16) 0.0045(16) 0.0127(17)
C11 0.065(2) 0.0408(18) 0.0399(16) 0.0018(13) -0.0047(14) 0.0012(15)
C2 0.075(2) 0.082(3) 0.064(3) -0.027(2) -0.011(2) 0.006(2)
C6 0.069(2) 0.078(3) 0.046(2) -0.0062(19) 0.0027(17) 0.011(2)
C1 0.0504(16) 0.059(2) 0.0496(18) -0.0083(17) -0.0049(13) 0.0133(16)
C9 0.074(2) 0.064(2) 0.0424(18) 0.0068(16) 0.0101(17) 0.0046(18)
C13 0.0505(17) 0.065(2) 0.0491(18) 0.0067(17) 0.0003(13) 0.0011(16)
C4 0.123(5) 0.137(6) 0.043(2) -0.026(3) 0.002(3) 0.029(5)
C8 0.070(2) 0.064(3) 0.071(3) 0.016(2) 0.0114(19) 0.001(2)
C22 0.091(3) 0.066(3) 0.071(3) -0.014(2) 0.003(2) -0.007(3)
C15 0.069(2) 0.075(3) 0.062(2) 0.006(2) -0.0042(19) 0.021(2)
C18 0.081(3) 0.078(3) 0.055(2) -0.004(2) -0.0004(18) -0.024(2)
C7 0.059(2) 0.048(2) 0.078(3) 0.0005(19) 0.0031(18) -0.0042(16)
C17 0.0512(18) 0.055(2) 0.054(2) -0.0061(16) -0.0003(15) 0.0012(15)
C3 0.102(4) 0.130(6) 0.065(3) -0.043(4) -0.007(3) 0.008(4)
C19 0.085(3) 0.125(5) 0.064(3) 0.012(3) 0.003(2) -0.029(3)
C20 0.055(2) 0.135(5) 0.050(2) -0.001(3) 0.0025(16) 0.010(3)
C21 0.089(3) 0.119(6) 0.068(3) -0.032(3) 0.001(3) 0.009(3)
C16 0.082(3) 0.157(7) 0.093(4) 0.005(4) 0.005(3) 0.053(4)
C5 0.094(3) 0.117(5) 0.053(2) -0.003(3) 0.017(2) 0.017(3)

loop_
_atom_type_symbol
_atom_type_description
_atom_type_scat_dispersion_real
_atom_type_scat_dispersion_imag
_atom_type_scat_source
C C 0.0181 0.0091 'International Tables Vol C Tables 4.2.6.8 and 6.1.1.4'
H H 0.0000 0.0000 'International Tables Vol C Tables 4.2.6.8 and 6.1.1.4'
N N 0.0311 0.0180 'International Tables Vol C Tables 4.2.6.8 and 6.1.1.4'
O O 0.0492 0.0322 'International Tables Vol C Tables 4.2.6.8 and 6.1.1.4'
S S 0.3331 0.5567 'International Tables Vol C Tables 4.2.6.8 and 6.1.1.4'
Br Br -0.6763 1.2805 'International Tables Vol C Tables 4.2.6.8 and 6.1.1.4'

loop_
_geom_angle_atom_site_label_1
_geom_angle_atom_site_label_2
_geom_angle_atom_site_label_3
_geom_angle
O2 S1 O3 119.4(2)
O2 S1 N3 108.0(2)
O3 S1 N3 106.92(19)
O2 S1 C17 107.0(2)
O3 S1 C17 106.66(19)
N3 S1 C17 108.46(18)
C13 N3 S1 123.0(3)
C1 N1 C7 120.7(3)
C1 N1 C10 122.4(3)
C7 N1 C10 111.3(3)
C11 N2 C12 122.4(3)
N1 C10 C11 111.6(3)
N1 C10 C14 115.2(3)
C11 C10 C14 109.6(3)
N1 C10 C9 102.9(3)
C11 C10 C9 107.5(3)
C14 C10 C9 109.7(3)
N2 C12 C13 112.1(3)
C15 C14 C10 112.5(4)
O1 C11 N2 122.3(4)
O1 C11 C10 121.3(4)
N2 C11 C10 116.3(3)
C3 C2 C1 121.2(6)
C1 C6 C5 120.7(5)
C6 C1 N1 121.8(3)
C6 C1 C2 117.5(4)
N1 C1 C2 120.7(4)
C8 C9 C10 105.7(4)
N3 C13 C12 110.2(3)
C3 C4 C5 119.5(5)
C9 C8 C7 102.5(4)
C21 C22 C17 119.2(6)
C16 C15 C14 125.1(6)
C17 C18 C19 119.3(5)
N1 C7 C8 102.5(3)
C18 C17 C22 121.3(4)
C18 C17 S1 121.2(3)
C22 C17 S1 117.2(4)
C4 C3 C2 120.7(5)
C20 C19 C18 119.1(6)
C19 C20 C21 122.4(5)
C19 C20 Br1 118.8(5)
C21 C20 Br1 118.8(4)
C20 C21 C22 118.7(5)
C4 C5 C6 120.4(6)

loop_
_geom_bond_atom_site_label_1
_geom_bond_atom_site_label_2
_geom_bond_distance
Br1 C20 1.901(5)
S1 O2 1.420(4)
S1 O3 1.428(3)
S1 N3 1.597(3)
S1 C17 1.776(4)
O1 C11 1.234(5)
N3 C13 1.464(4)
N1 C1 1.393(5)
N1 C7 1.458(5)
N1 C10 1.464(5)
N2 C11 1.314(5)
N2 C12 1.453(4)
C10 C11 1.547(5)
C10 C14 1.552(5)
C10 C9 1.559(5)
C12 C13 1.500(5)
C14 C15 1.487(6)
C2 C3 1.374(8)
C2 C1 1.400(6)
C6 C1 1.392(6)
C6 C5 1.392(7)
C9 C8 1.502(6)
C4 C3 1.370(11)
C4 C5 1.377(9)
C8 C7 1.522(7)
C22 C21 1.382(9)
C22 C17 1.385(6)
C15 C16 1.296(8)
C18 C17 1.373(7)
C18 C19 1.382(7)
C19 C20 1.365(9)
C20 C21 1.375(10)
